data_4038580
loop_
_publ_author_name
'Zhang, Rui'
'Zhang, Zhikun'
'Wang, Kang'
'Wang, Jianbo'

_publ_section_title
;
 Difluoroketenimine: Generation from Difluorocarbene and Isocyanide, and
 Its [3+2] Cycloadditions with Alkenes or Alkynes.
;
_journal_name_full 'The Journal of organic chemistry'
_journal_paper_doi 10.1021/acs.joc.0c01120
_journal_year 2020
_chemical_formula_moiety '2(C15 H18 F2 N2)'
_chemical_formula_sum 'C30 H36 F4 N4'
_chemical_formula_weight 528.63
_space_group_crystal_system monoclinic
_space_group_IT_number 13
_space_group_name_Hall '-P 2yc'
_space_group_name_H-M_alt 'P 1 2/c 1'
_atom_sites_solution_hydrogens geom
_atom_sites_solution_primary dual
_audit_creation_date 2017-05-23
_audit_creation_method
;
Olex2 1.2
(compiled 2017.03.28 svn.r3405 for OlexSys, GUI svn.r5337)
;
_cell_angle_alpha 90
_cell_angle_beta 102.852(2)
_cell_angle_gamma 90
_cell_formula_units_Z 4
_cell_length_a 11.9761(3)
_cell_length_b 9.3925(2)
_cell_length_c 25.5523(6)
_cell_measurement_reflns_used 17337
_cell_measurement_temperature 100.00(11)
_cell_measurement_theta_max 28.4160
_cell_measurement_theta_min 3.9190
_cell_volume 2802.26(12)
_computing_cell_refinement 'CrysAlisPro 1.171.39.7e (Rigaku OD, 2015)'
_computing_data_collection 'CrysAlisPro 1.171.39.7e (Rigaku OD, 2015)'
_computing_data_reduction 'CrysAlisPro 1.171.39.7e (Rigaku OD, 2015)'
_computing_molecular_graphics 'Olex2 (Dolomanov et al., 2009)'
_computing_publication_material 'Olex2 (Dolomanov et al., 2009)'
_computing_structure_refinement 'ShelXL (Sheldrick, 2015)'
_computing_structure_solution 'ShelXT (Sheldrick, 2015)'
_diffrn_ambient_environment N~2~
_diffrn_ambient_temperature 100.00(11)
_diffrn_detector 'CCD plate'
_diffrn_measured_fraction_theta_full 0.996
_diffrn_measured_fraction_theta_max 0.996
_diffrn_measurement_details
;
List of Runs (angles in degrees, time in seconds):

  # Type    Start    End  Width  t~exp~   \w     \q     \k     \f   Frames
--------------------------------------------------------------------------
  1  \w    -50.00 -11.00   0.50    3.01    --   -9.40  77.00 150.00   78
  2  \w    -70.00  88.00   0.50    3.01    --    9.60  19.00 120.00  316
  3  \w    -34.00  24.00   0.50    3.01    --   -9.40 -82.00 120.00  116
  4  \w    -99.00 -14.00   0.50    3.01    --   -9.40 -57.00-120.00  170
  5  \w    -99.00  36.00   0.50    3.01    --   -9.40 -57.00 -60.00  270
;
_diffrn_measurement_device 'four-circle diffractometer'
_diffrn_measurement_device_type 'XtaLAB Pro: Kappa single'
_diffrn_measurement_method '\w scans'
_diffrn_orient_matrix_type 'CrysAlisPro convention (1999,Acta A55,543-557)'
_diffrn_orient_matrix_UB_11 0.0309030000
_diffrn_orient_matrix_UB_12 -0.0454715000
_diffrn_orient_matrix_UB_13 -0.0138370000
_diffrn_orient_matrix_UB_21 -0.0351696000
_diffrn_orient_matrix_UB_22 0.0218318000
_diffrn_orient_matrix_UB_23 -0.0248204000
_diffrn_orient_matrix_UB_31 0.0387433000
_diffrn_orient_matrix_UB_32 0.0562001000
_diffrn_orient_matrix_UB_33 -0.0015768000
_diffrn_radiation_monochromator graphite
_diffrn_radiation_probe x-ray
_diffrn_radiation_type MoK\a
_diffrn_radiation_wavelength 0.71073
_diffrn_reflns_av_R_equivalents 0.0406
_diffrn_reflns_av_unetI/netI 0.0238
_diffrn_reflns_Laue_measured_fraction_full 0.996
_diffrn_reflns_Laue_measured_fraction_max 0.996
_diffrn_reflns_limit_h_max 11
_diffrn_reflns_limit_h_min -14
_diffrn_reflns_limit_k_max 11
_diffrn_reflns_limit_k_min -11
_diffrn_reflns_limit_l_max 31
_diffrn_reflns_limit_l_min -31
_diffrn_reflns_number 30343
_diffrn_reflns_point_group_measured_fraction_full 0.996
_diffrn_reflns_point_group_measured_fraction_max 0.996
_diffrn_reflns_theta_full 25.242
_diffrn_reflns_theta_max 26.021
_diffrn_reflns_theta_min 3.420
_diffrn_source 'fine-focus sealed X-ray tube'
_diffrn_source_type 'Enhance (Mo) X-ray Source'
_exptl_absorpt_coefficient_mu 0.093
_exptl_absorpt_correction_T_max 1.00000
_exptl_absorpt_correction_T_min 0.91001
_exptl_absorpt_correction_type multi-scan
_exptl_absorpt_process_details
;
CrysAlisPro 1.171.39.7e (Rigaku Oxford Diffraction, 2015)
Empirical absorption correction using spherical harmonics,
 implemented in SCALE3 ABSPACK scaling algorithm.
;
_exptl_crystal_colour colourless
_exptl_crystal_density_diffrn 1.253
_exptl_crystal_description block
_exptl_crystal_F_000 1120
_exptl_crystal_size_max 0.1
_exptl_crystal_size_mid 0.1
_exptl_crystal_size_min 0.1
_refine_diff_density_max 0.323
_refine_diff_density_min -0.240
_refine_diff_density_rms 0.047
_refine_ls_extinction_method none
_refine_ls_goodness_of_fit_ref 1.184
_refine_ls_hydrogen_treatment constr
_refine_ls_matrix_type full
_refine_ls_number_parameters 349
_refine_ls_number_reflns 5509
_refine_ls_number_restraints 0
_refine_ls_restrained_S_all 1.184
_refine_ls_R_factor_all 0.0478
_refine_ls_R_factor_gt 0.0453
_refine_ls_shift/su_max 0.000
_refine_ls_shift/su_mean 0.000
_refine_ls_structure_factor_coef Fsqd
_refine_ls_weighting_details 'w=1/[\s^2^(Fo^2^)+(0.0267P)^2^+2.7104P] where P=(Fo^2^+2Fc^2^)/3'
_refine_ls_weighting_scheme calc
_refine_ls_wR_factor_gt 0.1150
_refine_ls_wR_factor_ref 0.1160
_reflns_Friedel_coverage 0.000
_reflns_number_gt 5162
_reflns_number_total 5509
_reflns_threshold_expression 'I > 2\s(I)'
_cod_data_source_file jo0c01120_si_002.cif
_cod_data_source_block exp_523
_cod_database_code 4038580
_shelx_shelxl_version_number 2016/6
_chemical_oxdiff_formula 'C1 O1 N1'
_chemical_oxdiff_usercomment mengxiao
_shelx_space_group_comment
;
The symmetry employed for this shelxl refinement is uniquely defined
by the following loop, which should always be used as a source of
symmetry information in preference to the above space-group names.
They are only intended as comments.
;
_reflns_odcompleteness_completeness 99.61
_reflns_odcompleteness_iscentric 1
_reflns_odcompleteness_theta 25.97
_olex2_refinement_description
;
1. Fixed Uiso
 At 1.2 times of:
  All C(H) groups, All C(H,H) groups
 At 1.5 times of:
  All C(H,H,H) groups
2.a Ternary CH refined with riding coordinates:
 C00H(H00H), C00M(H00M), C00O(H00O), C00S(H00V)
2.b Secondary CH2 refined with riding coordinates:
 C00W(H00A,H00C), C00X(H00Z,H)
2.c Aromatic/amide H refined with riding coordinates:
 C00A(H00G), C00B(H00B), C00E(H00I), C00G(H00J), C00I(H00K), C00L(H00L),
 C00N(H00N), C00Q(H00Q), C00R(H00U), C00T(H00T)
2.d Idealised Me refined as rotating group:
 C00P(H00P,H00R,H00S), C00V(H00W,H00X,H00Y), C00Z(H00D,H00E,H00F), C010(H01G,
 H01H,H01I), C011(H01A,H01B,H01C), C012(H01D,H01E,H01F)
;
_olex2_submission_special_instructions 'No special instructions were received'
_oxdiff_exptl_absorpt_empirical_details
;
Empirical correction (ABSPACK) includes:
- Absorption correction using spherical harmonics
- Frame scaling
- Detector area scaling
;
_oxdiff_exptl_absorpt_empirical_full_max 1.129
_oxdiff_exptl_absorpt_empirical_full_min 0.873

loop_
_space_group_symop_operation_xyz
'x, y, z'
'-x, y, -z+1/2'
'-x, -y, -z'
'x, -y, z-1/2'

loop_
_atom_site_label
_atom_site_type_symbol
_atom_site_fract_x
_atom_site_fract_y
_atom_site_fract_z
_atom_site_U_iso_or_equiv
_atom_site_adp_type
_atom_site_occupancy
_atom_site_site_symmetry_order
_atom_site_calc_flag
_atom_site_refinement_flags_posn
_atom_site_refinement_flags_adp
_atom_site_refinement_flags_occupancy
_atom_site_disorder_assembly
_atom_site_disorder_group
F001 F 0.11993(9) 0.74548(14) 0.24763(4) 0.0323(3) Uani 1 1 d . . . . .
F002 F 0.16216(10) 0.63346(12) 0.32432(5) 0.0308(3) Uani 1 1 d . . . . .
F003 F 0.09249(9) 0.13112(12) 0.17415(5) 0.0303(3) Uani 1 1 d . . . . .
F004 F 0.12063(10) 0.23600(14) 0.25211(4) 0.0327(3) Uani 1 1 d . . . . .
N005 N 0.23381(12) 0.36776(15) 0.14390(5) 0.0152(3) Uani 1 1 d . . . . .
N006 N 0.33701(12) 0.86375(15) 0.35794(5) 0.0154(3) Uani 1 1 d . . . . .
N007 N 0.34059(14) 0.95656(18) 0.22999(6) 0.0272(4) Uani 1 1 d . . . . .
N008 N 0.35614(14) 0.45275(18) 0.27269(6) 0.0283(4) Uani 1 1 d . . . . .
C009 C 0.23725(14) 1.05195(18) 0.39962(7) 0.0163(3) Uani 1 1 d . . . . .
C00A C 0.14180(15) 0.80846(19) 0.11817(7) 0.0198(4) Uani 1 1 d . . . . .
H00G H 0.188575 0.879725 0.136526 0.024 Uiso 1 1 calc R . . . .
C00B C 0.20652(15) 1.08257(19) 0.44784(7) 0.0201(4) Uani 1 1 d . . . . .
H00B H 0.184095 1.009141 0.467665 0.024 Uiso 1 1 calc R . . . .
C00C C 0.32443(15) 0.88125(19) 0.26274(7) 0.0195(4) Uani 1 1 d . . . . .
C00D C 0.09355(14) 0.55907(18) 0.10589(6) 0.0157(3) Uani 1 1 d . . . . .
C00E C 0.00307(14) 0.59524(19) 0.06351(7) 0.0182(3) Uani 1 1 d . . . . .
H00I H -0.043743 0.524203 0.045020 0.022 Uiso 1 1 calc R . . . .
C00F C 0.29822(14) 0.31100(18) 0.10478(7) 0.0175(3) Uani 1 1 d . . . . .
C00G C 0.16263(14) 0.66707(19) 0.13305(7) 0.0184(4) Uani 1 1 d . . . . .
H00J H 0.223290 0.644269 0.161418 0.022 Uiso 1 1 calc R . . . .
C00H C 0.23293(14) 0.90106(18) 0.37801(7) 0.0164(3) Uani 1 1 d . . . . .
H00H H 0.224461 0.833961 0.406241 0.020 Uiso 1 1 calc R . . . .
C00I C 0.05138(15) 0.84361(19) 0.07599(7) 0.0206(4) Uani 1 1 d . . . . .
H00K H 0.037185 0.938317 0.066098 0.025 Uiso 1 1 calc R . . . .
C00J C 0.31001(15) 0.37887(19) 0.23940(7) 0.0197(4) Uani 1 1 d . . . . .
C00K C 0.43713(14) 0.80204(19) 0.39654(7) 0.0185(4) Uani 1 1 d . . . . .
C00L C 0.27086(15) 1.30262(19) 0.38858(7) 0.0222(4) Uani 1 1 d . . . . .
H00L H 0.291346 1.376545 0.368386 0.027 Uiso 1 1 calc R . . . .
C00M C 0.11095(14) 0.40559(18) 0.12427(7) 0.0169(3) Uani 1 1 d . . . . .
H00M H 0.076198 0.342165 0.094661 0.020 Uiso 1 1 calc R . . . .
C00N C 0.20896(16) 1.2212(2) 0.46666(7) 0.0237(4) Uani 1 1 d . . . . .
H00N H 0.188879 1.240271 0.499086 0.028 Uiso 1 1 calc R . . . .
C00O C 0.30358(14) 0.78851(19) 0.30665(7) 0.0176(3) Uani 1 1 d . . . . .
H00O H 0.345660 0.698684 0.307714 0.021 Uiso 1 1 calc R . . . .
C00P C 0.28181(15) 0.4132(2) 0.05707(7) 0.0212(4) Uani 1 1 d . . . . .
H00P H 0.202380 0.415625 0.039135 0.032 Uiso 1 1 calc GR . . . .
H00R H 0.326579 0.381229 0.032505 0.032 Uiso 1 1 calc GR . . . .
H00S H 0.306179 0.506945 0.069643 0.032 Uiso 1 1 calc GR . . . .
C00Q C 0.26976(15) 1.16376(19) 0.37027(7) 0.0190(4) Uani 1 1 d . . . . .
H00Q H 0.290907 1.144828 0.338085 0.023 Uiso 1 1 calc R . . . .
C00R C -0.01768(15) 0.73686(19) 0.04868(7) 0.0207(4) Uani 1 1 d . . . . .
H00U H -0.078207 0.760042 0.020302 0.025 Uiso 1 1 calc R . . . .
C00S C 0.24890(15) 0.28849(18) 0.19434(7) 0.0172(3) Uani 1 1 d . . . . .
H00V H 0.291124 0.199943 0.192454 0.021 Uiso 1 1 calc R . . . .
C00T C 0.24138(16) 1.3316(2) 0.43711(8) 0.0242(4) Uani 1 1 d . . . . .
H00T H 0.243368 1.424658 0.449741 0.029 Uiso 1 1 calc R . . . .
C00U C 0.17505(16) 0.7607(2) 0.29997(7) 0.0226(4) Uani 1 1 d . . . . .
C00V C 0.25916(16) 0.16080(19) 0.08538(7) 0.0229(4) Uani 1 1 d . . . . .
H00W H 0.275727 0.095935 0.115139 0.034 Uiso 1 1 calc GR . . . .
H00X H 0.299055 0.131134 0.058554 0.034 Uiso 1 1 calc GR . . . .
H00Y H 0.178231 0.161304 0.070307 0.034 Uiso 1 1 calc GR . . . .
C00W C 0.13327(15) 0.8812(2) 0.32893(7) 0.0205(4) Uani 1 1 d . . . . .
H00A H 0.062978 0.856260 0.339651 0.025 Uiso 1 1 calc R . . . .
H00C H 0.120665 0.966413 0.306981 0.025 Uiso 1 1 calc R . . . .
C00X C 0.05649(15) 0.3780(2) 0.17257(7) 0.0216(4) Uani 1 1 d . . . . .
H00Z H 0.062875 0.460761 0.195734 0.026 Uiso 1 1 calc R . . . .
H H -0.023523 0.351636 0.160980 0.026 Uiso 1 1 calc R . . . .
C00Y C 0.12685(15) 0.2565(2) 0.20016(7) 0.0225(4) Uani 1 1 d . . . . .
C00Z C 0.41402(17) 0.6509(2) 0.41426(8) 0.0260(4) Uani 1 1 d . . . . .
H00D H 0.347193 0.651403 0.429182 0.039 Uiso 1 1 calc GR . . . .
H00E H 0.478721 0.618339 0.440869 0.039 Uiso 1 1 calc GR . . . .
H00F H 0.401681 0.588234 0.383824 0.039 Uiso 1 1 calc GR . . . .
C010 C 0.42570(15) 0.3084(2) 0.13222(8) 0.0247(4) Uani 1 1 d . . . . .
H01G H 0.448838 0.400994 0.146498 0.037 Uiso 1 1 calc GR . . . .
H01H H 0.469665 0.282538 0.106508 0.037 Uiso 1 1 calc GR . . . .
H01I H 0.438495 0.239962 0.160845 0.037 Uiso 1 1 calc GR . . . .
C011 C 0.53903(15) 0.8000(2) 0.36949(8) 0.0248(4) Uani 1 1 d . . . . .
H01A H 0.523975 0.734290 0.339985 0.037 Uiso 1 1 calc GR . . . .
H01B H 0.606651 0.770856 0.395038 0.037 Uiso 1 1 calc GR . . . .
H01C H 0.550390 0.893596 0.356499 0.037 Uiso 1 1 calc GR . . . .
C012 C 0.46708(16) 0.8983(2) 0.44560(7) 0.0254(4) Uani 1 1 d . . . . .
H01D H 0.477638 0.994000 0.434413 0.038 Uiso 1 1 calc GR . . . .
H01E H 0.536481 0.865403 0.468948 0.038 Uiso 1 1 calc GR . . . .
H01F H 0.406017 0.896231 0.464382 0.038 Uiso 1 1 calc GR . . . .

loop_
_atom_site_aniso_label
_atom_site_aniso_U_11
_atom_site_aniso_U_22
_atom_site_aniso_U_33
_atom_site_aniso_U_23
_atom_site_aniso_U_13
_atom_site_aniso_U_12
F001 0.0224(6) 0.0491(8) 0.0239(6) -0.0176(5) 0.0018(4) -0.0063(5)
F002 0.0329(6) 0.0223(6) 0.0413(7) -0.0084(5) 0.0170(5) -0.0117(5)
F003 0.0266(6) 0.0207(6) 0.0415(7) 0.0063(5) 0.0034(5) -0.0060(4)
F004 0.0293(6) 0.0454(7) 0.0262(6) 0.0174(5) 0.0120(5) 0.0047(5)
N005 0.0154(7) 0.0158(7) 0.0137(7) 0.0019(5) 0.0016(5) 0.0014(5)
N006 0.0165(7) 0.0154(7) 0.0147(7) -0.0031(5) 0.0043(5) -0.0003(5)
N007 0.0287(8) 0.0307(9) 0.0229(8) 0.0026(7) 0.0075(7) 0.0041(7)
N008 0.0308(9) 0.0300(9) 0.0218(8) -0.0040(7) 0.0009(7) 0.0058(7)
C009 0.0138(8) 0.0172(8) 0.0172(8) -0.0022(7) 0.0021(6) 0.0005(6)
C00A 0.0208(9) 0.0173(8) 0.0219(9) -0.0033(7) 0.0060(7) -0.0027(7)
C00B 0.0196(8) 0.0213(9) 0.0206(9) -0.0013(7) 0.0070(7) -0.0027(7)
C00C 0.0174(8) 0.0225(9) 0.0186(8) -0.0049(7) 0.0039(7) 0.0026(7)
C00D 0.0157(8) 0.0173(8) 0.0150(8) 0.0003(6) 0.0051(6) 0.0006(6)
C00E 0.0167(8) 0.0200(9) 0.0170(8) -0.0019(7) 0.0021(6) -0.0010(7)
C00F 0.0188(8) 0.0173(8) 0.0169(8) -0.0013(7) 0.0046(6) -0.0001(7)
C00G 0.0162(8) 0.0213(9) 0.0167(8) -0.0003(7) 0.0013(6) 0.0002(7)
C00H 0.0165(8) 0.0167(8) 0.0168(8) -0.0010(7) 0.0054(6) -0.0017(6)
C00I 0.0223(9) 0.0168(8) 0.0242(9) 0.0021(7) 0.0084(7) 0.0037(7)
C00J 0.0203(8) 0.0219(9) 0.0170(8) 0.0036(7) 0.0043(7) 0.0061(7)
C00K 0.0178(8) 0.0184(9) 0.0186(8) -0.0005(7) 0.0025(7) 0.0010(7)
C00L 0.0232(9) 0.0173(9) 0.0267(9) 0.0018(7) 0.0072(7) -0.0005(7)
C00M 0.0153(8) 0.0163(8) 0.0181(8) -0.0002(7) 0.0017(6) -0.0016(6)
C00N 0.0238(9) 0.0270(10) 0.0226(9) -0.0088(8) 0.0104(7) -0.0015(7)
C00O 0.0192(8) 0.0173(8) 0.0168(8) -0.0037(7) 0.0054(6) -0.0006(7)
C00P 0.0243(9) 0.0213(9) 0.0192(8) 0.0001(7) 0.0075(7) -0.0010(7)
C00Q 0.0206(8) 0.0204(9) 0.0169(8) -0.0013(7) 0.0061(7) 0.0003(7)
C00R 0.0186(8) 0.0234(9) 0.0188(8) 0.0027(7) 0.0015(7) 0.0039(7)
C00S 0.0194(8) 0.0164(8) 0.0155(8) 0.0014(7) 0.0029(6) 0.0012(7)
C00T 0.0228(9) 0.0178(9) 0.0331(10) -0.0077(8) 0.0084(8) -0.0006(7)
C00U 0.0218(9) 0.0261(10) 0.0202(9) -0.0072(7) 0.0051(7) -0.0064(7)
C00V 0.0287(10) 0.0169(9) 0.0225(9) -0.0013(7) 0.0045(7) 0.0010(7)
C00W 0.0161(8) 0.0250(9) 0.0207(9) -0.0049(7) 0.0048(7) -0.0023(7)
C00X 0.0179(8) 0.0237(9) 0.0235(9) 0.0056(7) 0.0053(7) 0.0007(7)
C00Y 0.0220(9) 0.0248(9) 0.0208(9) 0.0055(7) 0.0050(7) -0.0008(7)
C00Z 0.0304(10) 0.0202(9) 0.0281(10) 0.0031(8) 0.0081(8) 0.0024(8)
C010 0.0184(9) 0.0295(10) 0.0268(9) 0.0007(8) 0.0062(7) 0.0012(7)
C011 0.0186(9) 0.0270(10) 0.0287(10) -0.0006(8) 0.0056(7) 0.0015(7)
C012 0.0226(9) 0.0277(10) 0.0227(9) -0.0056(8) -0.0019(7) 0.0032(8)

loop_
_atom_type_symbol
_atom_type_description
_atom_type_scat_dispersion_real
_atom_type_scat_dispersion_imag
_atom_type_scat_source
C C 0.0033 0.0016 'International Tables Vol C Tables 4.2.6.8 and 6.1.1.4'
H H 0.0000 0.0000 'International Tables Vol C Tables 4.2.6.8 and 6.1.1.4'
F F 0.0171 0.0103 'International Tables Vol C Tables 4.2.6.8 and 6.1.1.4'
N N 0.0061 0.0033 'International Tables Vol C Tables 4.2.6.8 and 6.1.1.4'

loop_
_geom_angle_atom_site_label_1
_geom_angle_atom_site_label_2
_geom_angle_atom_site_label_3
_geom_angle
_geom_angle_site_symmetry_1
_geom_angle_site_symmetry_3
_geom_angle_publ_flag
C00M N005 C00F 118.67(13) . . ?
C00S N005 C00F 115.30(13) . . ?
C00S N005 C00M 109.71(13) . . ?
C00K N006 C00H 118.35(13) . . ?
C00O N006 C00H 109.76(13) . . ?
C00O N006 C00K 115.11(13) . . ?
C00B C009 C00H 121.37(15) . . ?
C00B C009 C00Q 118.72(16) . . ?
C00Q C009 C00H 119.89(15) . . ?
C00G C00A H00G 119.9 . . ?
C00I C00A H00G 119.9 . . ?
C00I C00A C00G 120.13(16) . . ?
C009 C00B H00B 119.6 . . ?
C00N C00B C009 120.78(17) . . ?
C00N C00B H00B 119.6 . . ?
N007 C00C C00O 177.72(19) . . ?
C00E C00D C00M 120.15(15) . . ?
C00G C00D C00E 118.87(16) . . ?
C00G C00D C00M 120.85(15) . . ?
C00D C00E H00I 119.8 . . ?
C00R C00E C00D 120.41(16) . . ?
C00R C00E H00I 119.8 . . ?
N005 C00F C00P 108.43(14) . . ?
N005 C00F C00V 112.31(14) . . ?
N005 C00F C010 108.10(13) . . ?
C00P C00F C00V 110.11(14) . . ?
C00P C00F C010 108.25(14) . . ?
C010 C00F C00V 109.54(15) . . ?
C00A C00G C00D 120.64(16) . . ?
C00A C00G H00J 119.7 . . ?
C00D C00G H00J 119.7 . . ?
N006 C00H C009 112.40(13) . . ?
N006 C00H H00H 109.5 . . ?
N006 C00H C00W 104.33(13) . . ?
C009 C00H H00H 109.5 . . ?
C009 C00H C00W 111.56(14) . . ?
C00W C00H H00H 109.5 . . ?
C00A C00I H00K 120.2 . . ?
C00R C00I C00A 119.63(16) . . ?
C00R C00I H00K 120.2 . . ?
N008 C00J C00S 177.33(19) . . ?
N006 C00K C00Z 112.58(14) . . ?
N006 C00K C011 108.12(14) . . ?
N006 C00K C012 108.76(14) . . ?
C011 C00K C00Z 109.64(15) . . ?
C012 C00K C00Z 109.37(15) . . ?
C012 C00K C011 108.28(15) . . ?
C00Q C00L H00L 120.0 . . ?
C00Q C00L C00T 120.06(17) . . ?
C00T C00L H00L 120.0 . . ?
N005 C00M C00D 112.88(13) . . ?
N005 C00M H00M 109.5 . . ?
N005 C00M C00X 104.64(13) . . ?
C00D C00M H00M 109.5 . . ?
C00D C00M C00X 110.78(14) . . ?
C00X C00M H00M 109.5 . . ?
C00B C00N H00N 120.0 . . ?
C00B C00N C00T 119.99(16) . . ?
C00T C00N H00N 120.0 . . ?
N006 C00O C00C 109.56(14) . . ?
N006 C00O H00O 110.7 . . ?
N006 C00O C00U 104.46(13) . . ?
C00C C00O H00O 110.7 . . ?
C00C C00O C00U 110.43(14) . . ?
C00U C00O H00O 110.7 . . ?
C00F C00P H00P 109.5 . . ?
C00F C00P H00R 109.5 . . ?
C00F C00P H00S 109.5 . . ?
H00P C00P H00R 109.5 . . ?
H00P C00P H00S 109.5 . . ?
H00R C00P H00S 109.5 . . ?
C009 C00Q H00Q 119.7 . . ?
C00L C00Q C009 120.67(16) . . ?
C00L C00Q H00Q 119.7 . . ?
C00E C00R H00U 119.8 . . ?
C00I C00R C00E 120.31(16) . . ?
C00I C00R H00U 119.8 . . ?
N005 C00S C00J 109.55(14) . . ?
N005 C00S H00V 110.6 . . ?
N005 C00S C00Y 104.57(13) . . ?
C00J C00S H00V 110.6 . . ?
C00J C00S C00Y 110.67(14) . . ?
C00Y C00S H00V 110.6 . . ?
C00L C00T H00T 120.1 . . ?
C00N C00T C00L 119.76(17) . . ?
C00N C00T H00T 120.1 . . ?
F001 C00U F002 105.95(14) . . ?
F001 C00U C00O 112.52(14) . . ?
F001 C00U C00W 115.02(16) . . ?
F002 C00U C00O 108.01(15) . . ?
F002 C00U C00W 110.51(15) . . ?
C00W C00U C00O 104.73(14) . . ?
C00F C00V H00W 109.5 . . ?
C00F C00V H00X 109.5 . . ?
C00F C00V H00Y 109.5 . . ?
H00W C00V H00X 109.5 . . ?
H00W C00V H00Y 109.5 . . ?
H00X C00V H00Y 109.5 . . ?
C00H C00W H00A 111.3 . . ?
C00H C00W H00C 111.3 . . ?
C00U C00W C00H 102.16(14) . . ?
C00U C00W H00A 111.3 . . ?
C00U C00W H00C 111.3 . . ?
H00A C00W H00C 109.2 . . ?
C00M C00X H00Z 111.3 . . ?
C00M C00X H 111.3 . . ?
H00Z C00X H 109.2 . . ?
C00Y C00X C00M 102.20(14) . . ?
C00Y C00X H00Z 111.3 . . ?
C00Y C00X H 111.3 . . ?
F003 C00Y C00S 108.16(15) . . ?
F003 C00Y C00X 110.47(15) . . ?
F004 C00Y F003 106.02(14) . . ?
F004 C00Y C00S 112.54(14) . . ?
F004 C00Y C00X 114.84(15) . . ?
C00X C00Y C00S 104.72(14) . . ?
C00K C00Z H00D 109.5 . . ?
C00K C00Z H00E 109.5 . . ?
C00K C00Z H00F 109.5 . . ?
H00D C00Z H00E 109.5 . . ?
H00D C00Z H00F 109.5 . . ?
H00E C00Z H00F 109.5 . . ?
C00F C010 H01G 109.5 . . ?
C00F C010 H01H 109.5 . . ?
C00F C010 H01I 109.5 . . ?
H01G C010 H01H 109.5 . . ?
H01G C010 H01I 109.5 . . ?
H01H C010 H01I 109.5 . . ?
C00K C011 H01A 109.5 . . ?
C00K C011 H01B 109.5 . . ?
C00K C011 H01C 109.5 . . ?
H01A C011 H01B 109.5 . . ?
H01A C011 H01C 109.5 . . ?
H01B C011 H01C 109.5 . . ?
C00K C012 H01D 109.5 . . ?
C00K C012 H01E 109.5 . . ?
C00K C012 H01F 109.5 . . ?
H01D C012 H01E 109.5 . . ?
H01D C012 H01F 109.5 . . ?
H01E C012 H01F 109.5 . . ?

loop_
_geom_bond_atom_site_label_1
_geom_bond_atom_site_label_2
_geom_bond_distance
_geom_bond_site_symmetry_2
_geom_bond_publ_flag
F001 C00U 1.361(2) . ?
F002 C00U 1.372(2) . ?
F003 C00Y 1.370(2) . ?
F004 C00Y 1.360(2) . ?
N005 C00F 1.490(2) . ?
N005 C00M 1.488(2) . ?
N005 C00S 1.464(2) . ?
N006 C00H 1.491(2) . ?
N006 C00K 1.490(2) . ?
N006 C00O 1.464(2) . ?
N007 C00C 1.145(2) . ?
N008 C00J 1.141(2) . ?
C009 C00B 1.392(2) . ?
C009 C00H 1.518(2) . ?
C009 C00Q 1.395(2) . ?
C00A H00G 0.9300 . ?
C00A C00G 1.389(3) . ?
C00A C00I 1.387(3) . ?
C00B H00B 0.9300 . ?
C00B C00N 1.386(3) . ?
C00C C00O 1.485(2) . ?
C00D C00E 1.393(2) . ?
C00D C00G 1.393(2) . ?
C00D C00M 1.516(2) . ?
C00E H00I 0.9300 . ?
C00E C00R 1.390(2) . ?
C00F C00P 1.530(2) . ?
C00F C00V 1.534(2) . ?
C00F C010 1.532(2) . ?
C00G H00J 0.9300 . ?
C00H H00H 0.9800 . ?
C00H C00W 1.538(2) . ?
C00I H00K 0.9300 . ?
C00I C00R 1.386(3) . ?
C00J C00S 1.486(2) . ?
C00K C00Z 1.534(2) . ?
C00K C011 1.531(2) . ?
C00K C012 1.522(2) . ?
C00L H00L 0.9300 . ?
C00L C00Q 1.385(3) . ?
C00L C00T 1.390(3) . ?
C00M H00M 0.9800 . ?
C00M C00X 1.541(2) . ?
C00N H00N 0.9300 . ?
C00N C00T 1.388(3) . ?
C00O H00O 0.9800 . ?
C00O C00U 1.533(2) . ?
C00P H00P 0.9600 . ?
C00P H00R 0.9600 . ?
C00P H00S 0.9600 . ?
C00Q H00Q 0.9300 . ?
C00R H00U 0.9300 . ?
C00S H00V 0.9800 . ?
C00S C00Y 1.532(2) . ?
C00T H00T 0.9300 . ?
C00U C00W 1.497(2) . ?
C00V H00W 0.9600 . ?
C00V H00X 0.9600 . ?
C00V H00Y 0.9600 . ?
C00W H00A 0.9700 . ?
C00W H00C 0.9700 . ?
C00X H00Z 0.9700 . ?
C00X H 0.9700 . ?
C00X C00Y 1.498(2) . ?
C00Z H00D 0.9600 . ?
C00Z H00E 0.9600 . ?
C00Z H00F 0.9600 . ?
C010 H01G 0.9600 . ?
C010 H01H 0.9600 . ?
C010 H01I 0.9600 . ?
C011 H01A 0.9600 . ?
C011 H01B 0.9600 . ?
C011 H01C 0.9600 . ?
C012 H01D 0.9600 . ?
C012 H01E 0.9600 . ?
C012 H01F 0.9600 . ?
